data_2217112
loop_
_publ_author_name
'Quan-bin Liao'
'Gui-hua Li'
'Zheng-rong Zhu'
'Ming-guo Liu'

_publ_section_title 3-(4-Chlorophenyl)-2-(diisopropylamino)-1-benzofuro[3,2-<i>d</i>]pyrimidin-4(3<i>H</i>)-one
_journal_coeditor_code HK2383
_journal_issue 1
_journal_name_full 'Acta Crystallographica Section E'
_journal_page_first o13
_journal_page_last o13
_journal_paper_doi 10.1107/S1600536807060412
_journal_volume 64
_journal_year 2008
_chemical_formula_iupac 'C22 H22 Cl N3 O2'
_chemical_formula_moiety 'C22 H22 Cl N3 O2'
_chemical_formula_sum 'C22 H22 Cl N3 O2'
_chemical_formula_weight 395.88
_chemical_name_systematic
;
3-(4-chlorophenyl)-2-(diisopropylamino)-1-benzofuro[3,2-d]pyrimidin-4(3H)-one
;
_space_group_IT_number 9
_symmetry_cell_setting monoclinic
_symmetry_space_group_name_Hall 'C -2yc'
_symmetry_space_group_name_H-M 'C 1 c 1'
_atom_sites_solution_hydrogens geom
_atom_sites_solution_primary direct
_atom_sites_solution_secondary difmap
_audit_creation_method SHELXL97
_cell_angle_alpha 90.00
_cell_angle_beta 105.9940(10)
_cell_angle_gamma 90.00
_cell_formula_units_Z 4
_cell_length_a 11.3713(7)
_cell_length_b 23.2686(10)
_cell_length_c 7.8405(5)
_cell_measurement_reflns_used 3139
_cell_measurement_temperature 295(2)
_cell_measurement_theta_max 26.02
_cell_measurement_theta_min 2.70
_cell_volume 1994.2(2)
_computing_cell_refinement 'SAINT-Plus (Bruker, 2001)'
_computing_data_collection 'SMART (Bruker, 2001)'
_computing_data_reduction 'SAINT-Plus (Bruker, 2001)'
_computing_molecular_graphics 'PLATON (Spek, 2003)'
_computing_publication_material 'SHELXTL (Bruker, 2001)'
_computing_structure_refinement 'SHELXL97 (Sheldrick, 1997)'
_computing_structure_solution 'SHELXS97 (Sheldrick, 1997)'
_diffrn_ambient_temperature 295(2)
_diffrn_measured_fraction_theta_full 0.995
_diffrn_measured_fraction_theta_max 0.995
_diffrn_measurement_device_type 'Bruker SMART 4K CCD area-detector'
_diffrn_measurement_method '\f and \w'
_diffrn_radiation_monochromator graphite
_diffrn_radiation_source 'fine-focus sealed tube'
_diffrn_radiation_type MoK\a
_diffrn_radiation_wavelength 0.71073
_diffrn_reflns_av_R_equivalents 0.0433
_diffrn_reflns_av_sigmaI/netI 0.0452
_diffrn_reflns_limit_h_max 14
_diffrn_reflns_limit_h_min -14
_diffrn_reflns_limit_k_max 29
_diffrn_reflns_limit_k_min -26
_diffrn_reflns_limit_l_max 9
_diffrn_reflns_limit_l_min -9
_diffrn_reflns_number 6825
_diffrn_reflns_theta_full 27.00
_diffrn_reflns_theta_max 27.00
_diffrn_reflns_theta_min 1.75
_exptl_absorpt_coefficient_mu 0.214
_exptl_absorpt_correction_T_max 0.9789
_exptl_absorpt_correction_T_min 0.9584
_exptl_absorpt_correction_type multi-scan
_exptl_absorpt_process_details '(SADABS; Sheldrick, 2003)'
_exptl_crystal_colour blue
_exptl_crystal_density_diffrn 1.319
_exptl_crystal_density_method 'not measured'
_exptl_crystal_description block
_exptl_crystal_F_000 832
_exptl_crystal_size_max 0.20
_exptl_crystal_size_mid 0.10
_exptl_crystal_size_min 0.10
_refine_diff_density_max 0.270
_refine_diff_density_min -0.316
_refine_ls_abs_structure_details 'Flack (1983), with 1735 Friedel pairs'
_refine_ls_abs_structure_Flack -0.01(9)
_refine_ls_extinction_method none
_refine_ls_goodness_of_fit_ref 1.136
_refine_ls_hydrogen_treatment constr
_refine_ls_matrix_type full
_refine_ls_number_parameters 257
_refine_ls_number_reflns 3919
_refine_ls_number_restraints 2
_refine_ls_restrained_S_all 1.135
_refine_ls_R_factor_all 0.0641
_refine_ls_R_factor_gt 0.0487
_refine_ls_shift/su_max 0.000
_refine_ls_shift/su_mean 0.000
_refine_ls_structure_factor_coef Fsqd
_refine_ls_weighting_details 'calc w = 1/[\s^2^(Fo^2^)+(0.0590P)^2^+1.0112P] where P=(Fo^2^+2Fc^2^)/3'
_refine_ls_weighting_scheme calc
_refine_ls_wR_factor_gt 0.1115
_refine_ls_wR_factor_ref 0.1387
_reflns_number_gt 3221
_reflns_number_total 3919
_reflns_threshold_expression I>2\s(I)
_cod_data_source_file hk2383.cif
_cod_data_source_block I
_cod_original_sg_symbol_H-M 'C c'
_cod_database_code 2217112
_cod_database_fobs_code 2217112

loop_
_symmetry_equiv_pos_as_xyz
'x, y, z'
'x, -y, z+1/2'
'x+1/2, y+1/2, z'
'x+1/2, -y+1/2, z+1/2'

loop_
_atom_site_type_symbol
_atom_site_label
_atom_site_fract_x
_atom_site_fract_y
_atom_site_fract_z
_atom_site_U_iso_or_equiv
_atom_site_adp_type
_atom_site_calc_flag
_atom_site_refinement_flags
_atom_site_occupancy
Cl Cl1 0.25733(9) 0.34136(4) 0.47013(15) 0.0711(3) Uani d . 1
O O1 0.6847(2) 0.52195(10) 0.5144(4) 0.0575(6) Uani d . 1
O O2 0.9123(2) 0.56254(9) 0.4447(3) 0.0529(6) Uani d . 1
N N1 0.7409(2) 0.43085(11) 0.4491(4) 0.0413(6) Uani d . 1
N N2 0.9243(2) 0.41095(11) 0.3704(3) 0.0431(6) Uani d . 1
N N3 0.7909(2) 0.33618(10) 0.3863(3) 0.0409(6) Uani d . 1
C C1 0.6217(3) 0.41096(13) 0.4567(4) 0.0400(7) Uani d . 1
C C2 0.5982(3) 0.40193(15) 0.6176(4) 0.0505(8) Uani d . 1
H H2 0.6582 0.4099 0.7224 0.061 Uiso calc R 1
C C3 0.4858(3) 0.38108(16) 0.6236(5) 0.0541(8) Uani d . 1
H H3 0.4694 0.3744 0.7317 0.065 Uiso calc R 1
C C4 0.3987(3) 0.37038(14) 0.4665(5) 0.0498(8) Uani d . 1
C C5 0.4187(3) 0.38198(15) 0.3056(5) 0.0524(8) Uani d . 1
H H5 0.3571 0.3759 0.2011 0.063 Uiso calc R 1
C C6 0.5316(3) 0.40281(15) 0.3004(5) 0.0487(8) Uani d . 1
H H6 0.5465 0.4112 0.1923 0.058 Uiso calc R 1
C C7 0.8236(3) 0.39358(12) 0.4014(4) 0.0383(6) Uani d . 1
C C8 0.9451(3) 0.46920(13) 0.3863(4) 0.0435(7) Uani d . 1
C C9 0.8700(3) 0.50707(13) 0.4357(4) 0.0436(7) Uani d . 1
C C10 0.7588(3) 0.49109(13) 0.4729(4) 0.0440(7) Uani d . 1
C C11 0.7984(3) 0.30526(14) 0.5543(4) 0.0488(8) Uani d . 1
H H11 0.7911 0.3343 0.6414 0.059 Uiso d R 1
C C12 0.9206(4) 0.2748(2) 0.6309(7) 0.0820(14) Uani d . 1
H H12A 0.9271 0.2429 0.5563 0.123 Uiso calc R 1
H H12B 0.9252 0.2611 0.7480 0.123 Uiso calc R 1
H H12C 0.9864 0.3012 0.6365 0.123 Uiso calc R 1
C C13 0.6927(4) 0.26389(17) 0.5353(6) 0.0696(11) Uani d . 1
H H13A 0.6169 0.2838 0.4871 0.104 Uiso calc R 1
H H13B 0.6944 0.2485 0.6496 0.104 Uiso calc R 1
H H13C 0.6997 0.2331 0.4572 0.104 Uiso calc R 1
C C14 0.8065(3) 0.30269(14) 0.2347(4) 0.0490(8) Uani d . 1
H H14 0.7785 0.2637 0.2498 0.059 Uiso d R 1
C C15 0.9372(4) 0.2964(2) 0.2164(7) 0.0784(13) Uani d . 1
H H15A 0.9655 0.3330 0.1872 0.118 Uiso calc R 1
H H15B 0.9372 0.2693 0.1242 0.118 Uiso calc R 1
H H15C 0.9905 0.2830 0.3266 0.118 Uiso calc R 1
C C16 0.7213(5) 0.32524(17) 0.0659(5) 0.0676(11) Uani d . 1
H H16A 0.6384 0.3222 0.0721 0.101 Uiso calc R 1
H H16B 0.7309 0.3031 -0.0328 0.101 Uiso calc R 1
H H16C 0.7401 0.3648 0.0504 0.101 Uiso calc R 1
C C17 1.0477(3) 0.50223(14) 0.3637(4) 0.0451(7) Uani d . 1
C C18 1.1556(3) 0.49026(17) 0.3222(5) 0.0557(9) Uani d . 1
H H18 1.1752 0.4529 0.2984 0.067 Uiso calc R 1
C C19 1.2333(4) 0.53513(19) 0.3170(6) 0.0678(11) Uani d . 1
H H19 1.3052 0.5281 0.2859 0.081 Uiso calc R 1
C C20 1.2061(4) 0.59093(19) 0.3576(6) 0.0714(12) Uani d . 1
H H20 1.2615 0.6202 0.3564 0.086 Uiso calc R 1
C C21 1.0995(4) 0.60384(17) 0.3995(5) 0.0634(10) Uani d . 1
H H21 1.0807 0.6412 0.4252 0.076 Uiso calc R 1
C C22 1.0216(3) 0.55846(14) 0.4014(4) 0.0494(8) Uani d . 1

loop_
_atom_site_aniso_label
_atom_site_aniso_U_11
_atom_site_aniso_U_22
_atom_site_aniso_U_33
_atom_site_aniso_U_12
_atom_site_aniso_U_13
_atom_site_aniso_U_23
Cl1 0.0476(4) 0.0739(6) 0.0964(7) -0.0115(5) 0.0277(5) -0.0074(6)
O1 0.0599(15) 0.0418(13) 0.0756(17) 0.0038(11) 0.0269(13) -0.0060(12)
O2 0.0596(14) 0.0342(11) 0.0651(15) -0.0081(10) 0.0176(12) -0.0037(10)
N1 0.0410(14) 0.0345(12) 0.0480(14) -0.0007(11) 0.0119(11) -0.0010(11)
N2 0.0395(13) 0.0377(13) 0.0508(16) -0.0042(11) 0.0102(12) -0.0008(11)
N3 0.0441(13) 0.0328(12) 0.0461(14) -0.0028(11) 0.0131(11) -0.0016(11)
C1 0.0376(15) 0.0366(15) 0.0456(17) -0.0016(13) 0.0109(13) -0.0016(12)
C2 0.0508(19) 0.0566(19) 0.0427(18) -0.0042(15) 0.0105(15) -0.0022(15)
C3 0.053(2) 0.065(2) 0.0477(18) -0.0045(17) 0.0206(16) -0.0007(16)
C4 0.0385(16) 0.0467(18) 0.064(2) 0.0016(14) 0.0128(15) -0.0021(16)
C5 0.0418(17) 0.062(2) 0.0478(19) -0.0003(16) 0.0028(14) -0.0029(16)
C6 0.0452(17) 0.059(2) 0.0419(17) 0.0010(15) 0.0120(14) 0.0016(14)
C7 0.0386(15) 0.0362(14) 0.0397(15) -0.0001(12) 0.0099(12) 0.0020(12)
C8 0.0438(16) 0.0359(15) 0.0469(17) -0.0072(13) 0.0058(14) 0.0006(13)
C9 0.0461(16) 0.0356(15) 0.0463(17) -0.0039(13) 0.0078(14) -0.0018(13)
C10 0.0466(15) 0.0378(15) 0.0456(17) 0.0034(15) 0.0091(13) 0.0001(14)
C11 0.0548(18) 0.0403(17) 0.0467(17) -0.0010(14) 0.0063(15) 0.0053(13)
C12 0.079(3) 0.071(3) 0.080(3) 0.011(2) -0.005(2) 0.013(2)
C13 0.083(3) 0.055(2) 0.075(3) -0.021(2) 0.029(2) 0.009(2)
C14 0.0580(19) 0.0370(16) 0.0559(19) -0.0073(15) 0.0220(16) -0.0062(14)
C15 0.076(3) 0.064(3) 0.111(4) -0.004(2) 0.053(3) -0.026(2)
C16 0.097(3) 0.060(2) 0.044(2) -0.003(2) 0.016(2) -0.0090(16)
C17 0.0502(17) 0.0444(18) 0.0378(16) -0.0101(14) 0.0075(13) 0.0009(13)
C18 0.053(2) 0.061(2) 0.054(2) -0.0102(17) 0.0156(16) -0.0016(16)
C19 0.062(2) 0.079(3) 0.068(3) -0.026(2) 0.027(2) -0.005(2)
C20 0.085(3) 0.070(3) 0.061(2) -0.038(2) 0.023(2) -0.004(2)
C21 0.084(3) 0.051(2) 0.054(2) -0.023(2) 0.016(2) -0.0026(16)
C22 0.064(2) 0.0402(17) 0.0408(17) -0.0136(16) 0.0095(16) 0.0018(13)

loop_
_atom_type_symbol
_atom_type_description
_atom_type_scat_dispersion_real
_atom_type_scat_dispersion_imag
_atom_type_scat_source
C C 0.0033 0.0016 'International Tables Vol C Tables 4.2.6.8 and 6.1.1.4'
H H 0.0000 0.0000 'International Tables Vol C Tables 4.2.6.8 and 6.1.1.4'
N N 0.0061 0.0033 'International Tables Vol C Tables 4.2.6.8 and 6.1.1.4'
O O 0.0106 0.0060 'International Tables Vol C Tables 4.2.6.8 and 6.1.1.4'
Cl Cl 0.1484 0.1585 'International Tables Vol C Tables 4.2.6.8 and 6.1.1.4'

loop_
_geom_angle_atom_site_label_1
_geom_angle_atom_site_label_2
_geom_angle_atom_site_label_3
_geom_angle
C2 C1 C6 120.7(3)
C2 C1 N1 120.4(3)
C6 C1 N1 118.9(3)
C1 C2 C3 120.0(3)
C1 C2 H2 120.0
C3 C2 H2 120.0
C4 C3 C2 118.6(3)
C4 C3 H3 120.7
C2 C3 H3 120.7
C5 C4 C3 121.9(3)
C5 C4 Cl1 118.5(3)
C3 C4 Cl1 119.6(3)
C4 C5 C6 119.1(3)
C4 C5 H5 120.4
C6 C5 H5 120.4
C1 C6 C5 119.4(3)
C1 C6 H6 120.3
C5 C6 H6 120.3
N2 C7 N3 121.0(3)
N2 C7 N1 123.2(3)
N3 C7 N1 115.8(3)
C9 C8 N2 124.1(3)
C9 C8 C17 106.4(3)
N2 C8 C17 129.5(3)
C8 C9 O2 112.7(3)
C8 C9 C10 123.6(3)
O2 C9 C10 123.6(3)
O1 C10 N1 122.1(3)
O1 C10 C9 128.3(3)
N1 C10 C9 109.5(3)
N3 C11 C13 111.7(3)
N3 C11 C12 113.5(4)
C13 C11 C12 110.8(3)
N3 C11 H11 106.8
C13 C11 H11 106.8
C12 C11 H11 106.8
C11 C12 H12A 109.5
C11 C12 H12B 109.5
H12A C12 H12B 109.5
C11 C12 H12C 109.5
H12A C12 H12C 109.5
H12B C12 H12C 109.5
C11 C13 H13A 109.5
C11 C13 H13B 109.5
H13A C13 H13B 109.5
C11 C13 H13C 109.5
H13A C13 H13C 109.5
H13B C13 H13C 109.5
N3 C14 C16 109.5(3)
N3 C14 C15 117.4(3)
C16 C14 C15 110.9(3)
N3 C14 H14 106.1
C16 C14 H14 106.1
C15 C14 H14 106.1
C14 C15 H15A 109.5
C14 C15 H15B 109.5
H15A C15 H15B 109.5
C14 C15 H15C 109.5
H15A C15 H15C 109.5
H15B C15 H15C 109.5
C14 C16 H16A 109.5
C14 C16 H16B 109.5
H16A C16 H16B 109.5
C14 C16 H16C 109.5
H16A C16 H16C 109.5
H16B C16 H16C 109.5
C18 C17 C22 119.6(3)
C18 C17 C8 136.0(3)
C22 C17 C8 104.3(3)
C19 C18 C17 118.3(4)
C19 C18 H18 120.9
C17 C18 H18 120.9
C18 C19 C20 121.1(4)
C18 C19 H19 119.5
C20 C19 H19 119.5
C21 C20 C19 121.7(4)
C21 C20 H20 119.2
C19 C20 H20 119.2
C20 C21 C22 116.5(4)
C20 C21 H21 121.8
C22 C21 H21 121.8
O2 C22 C21 125.0(3)
O2 C22 C17 112.1(3)
C21 C22 C17 122.9(4)
C7 N1 C10 124.2(3)
C7 N1 C1 121.1(2)
C10 N1 C1 114.3(3)
C7 N2 C8 115.4(3)
C7 N3 C14 119.4(3)
C7 N3 C11 116.4(2)
C14 N3 C11 118.0(2)
C9 O2 C22 104.5(3)

loop_
_geom_bond_atom_site_label_1
_geom_bond_atom_site_label_2
_geom_bond_distance
C1 C2 1.375(5)
C1 C6 1.377(4)
C1 N1 1.449(4)
C2 C3 1.380(5)
C2 H2 0.9300
C3 C4 1.374(5)
C3 H3 0.9300
C4 C5 1.369(5)
C4 Cl1 1.751(3)
C5 C6 1.383(5)
C5 H5 0.9300
C6 H6 0.9300
C7 N2 1.299(4)
C7 N3 1.383(4)
C7 N1 1.404(4)
C8 C9 1.356(5)
C8 N2 1.376(4)
C8 C17 1.448(5)
C9 O2 1.373(4)
C9 C10 1.423(5)
C10 O1 1.218(4)
C10 N1 1.421(4)
C11 N3 1.483(4)
C11 C13 1.515(5)
C11 C12 1.528(5)
C11 H11 0.9800
C12 H12A 0.9600
C12 H12B 0.9600
C12 H12C 0.9600
C13 H13A 0.9600
C13 H13B 0.9600
C13 H13C 0.9600
C14 N3 1.472(4)
C14 C16 1.504(5)
C14 C15 1.539(5)
C14 H14 0.9800
C15 H15A 0.9600
C15 H15B 0.9600
C15 H15C 0.9600
C16 H16A 0.9600
C16 H16B 0.9600
C16 H16C 0.9600
C17 C18 1.381(5)
C17 C22 1.391(5)
C18 C19 1.376(5)
C18 H18 0.9300
C19 C20 1.392(6)
C19 H19 0.9300
C20 C21 1.374(6)
C20 H20 0.9300
C21 C22 1.380(5)
C21 H21 0.9300
C22 O2 1.379(4)

loop_
_geom_hbond_atom_site_label_D
_geom_hbond_atom_site_label_H
_geom_hbond_atom_site_label_A
_geom_hbond_distance_DH
_geom_hbond_distance_HA
_geom_hbond_distance_DA
_geom_hbond_angle_DHA
C15 H15A N2 0.96 2.44 2.946(5) 112.8

loop_
_geom_torsion_atom_site_label_1
_geom_torsion_atom_site_label_2
_geom_torsion_atom_site_label_3
_geom_torsion_atom_site_label_4
_geom_torsion
C6 C1 C2 C3 4.1(5)
N1 C1 C2 C3 -177.7(3)
C1 C2 C3 C4 -0.7(5)
C2 C3 C4 C5 -2.7(5)
C2 C3 C4 Cl1 177.6(3)
C3 C4 C5 C6 2.8(5)
Cl1 C4 C5 C6 -177.5(3)
C2 C1 C6 C5 -4.0(5)
N1 C1 C6 C5 177.8(3)
C4 C5 C6 C1 0.6(5)
N2 C8 C9 O2 178.8(3)
C17 C8 C9 O2 1.2(4)
N2 C8 C9 C10 -1.6(5)
C17 C8 C9 C10 -179.3(3)
C8 C9 C10 O1 -178.4(3)
O2 C9 C10 O1 1.1(5)
C8 C9 C10 N1 -0.3(4)
O2 C9 C10 N1 179.2(3)
C9 C8 C17 C18 177.2(4)
N2 C8 C17 C18 -0.3(6)
C9 C8 C17 C22 -0.7(3)
N2 C8 C17 C22 -178.1(3)
C22 C17 C18 C19 -1.0(5)
C8 C17 C18 C19 -178.6(4)
C17 C18 C19 C20 1.9(6)
C18 C19 C20 C21 -1.9(7)
C19 C20 C21 C22 0.8(6)
C20 C21 C22 O2 178.2(3)
C20 C21 C22 C17 0.1(5)
C18 C17 C22 O2 -178.3(3)
C8 C17 C22 O2 0.0(3)
C18 C17 C22 C21 0.0(5)
C8 C17 C22 C21 178.3(3)
N2 C7 N1 C10 -1.5(5)
N3 C7 N1 C10 179.4(3)
N2 C7 N1 C1 170.8(3)
N3 C7 N1 C1 -8.4(4)
O1 C10 N1 C7 180.0(3)
C9 C10 N1 C7 1.8(4)
O1 C10 N1 C1 7.2(4)
C9 C10 N1 C1 -171.0(3)
C2 C1 N1 C7 105.9(4)
C6 C1 N1 C7 -75.9(4)
C2 C1 N1 C10 -81.1(4)
C6 C1 N1 C10 97.1(3)
N3 C7 N2 C8 178.6(3)
N1 C7 N2 C8 -0.4(4)
C9 C8 N2 C7 2.0(5)
C17 C8 N2 C7 179.0(3)
N2 C7 N3 C14 -42.8(4)
N1 C7 N3 C14 136.3(3)
N2 C7 N3 C11 109.0(3)
N1 C7 N3 C11 -71.9(4)
C16 C14 N3 C7 -66.1(4)
C15 C14 N3 C7 61.4(4)
C16 C14 N3 C11 142.5(3)
C15 C14 N3 C11 -89.9(4)
C13 C11 N3 C7 140.8(3)
C12 C11 N3 C7 -93.0(4)
C13 C11 N3 C14 -67.0(4)
C12 C11 N3 C14 59.2(4)
C8 C9 O2 C22 -1.2(3)
C10 C9 O2 C22 179.3(3)
C21 C22 O2 C9 -177.5(3)
C17 C22 O2 C9 0.7(3)

loop_
_cod_related_entry_id
_cod_related_entry_database
_cod_related_entry_code
1 ChemSpider 21119616
